data_4102798
loop_
_publ_author_name
'Tao Wu'
'Le Wang'
'Xianhui Bu'
'Victoria Chau'
'Pingyun Feng'

_publ_section_title
;
 Largest Molecular Clusters in the Supertetrahedral Tn Series
;
_journal_name_full 'Journal of the American Chemical Society'
_journal_page_first 10823
_journal_page_last 10831
_journal_paper_doi 10.1021/ja102688p
_journal_volume 132
_journal_year 2010
_chemical_formula_sum 'C60 H144 Ga14 Mn4 N12 Se35 Sn2'
_chemical_formula_weight 5230.69
_chemical_name_systematic
; 
 ? 
;
_space_group_IT_number 217
_symmetry_cell_setting cubic
_symmetry_space_group_name_Hall 'I -4 2 3'
_symmetry_space_group_name_H-M 'I -4 3 m'
_atom_sites_solution_hydrogens geom
_atom_sites_solution_primary direct
_atom_sites_solution_secondary difmap
_audit_creation_method SHELXL-97
_cell_angle_alpha 90.00
_cell_angle_beta 90.00
_cell_angle_gamma 90.00
_cell_formula_units_Z 2
_cell_length_a 18.8037(3)
_cell_length_b 18.8037(3)
_cell_length_c 18.8037(3)
_cell_measurement_temperature 150(2)
_cell_volume 6648.60(18)
_computing_structure_refinement 'SHELXL-97 (Sheldrick, 1997)'
_computing_structure_solution 'SHELXS-97 (Sheldrick, 1990)'
_diffrn_ambient_temperature 150(2)
_diffrn_measured_fraction_theta_full 0.998
_diffrn_measured_fraction_theta_max 0.998
_diffrn_radiation_monochromator graphite
_diffrn_radiation_source 'fine-focus sealed tube'
_diffrn_radiation_type MoK\a
_diffrn_radiation_wavelength 0.71073
_diffrn_reflns_av_R_equivalents 0.0385
_diffrn_reflns_av_sigmaI/netI 0.0375
_diffrn_reflns_limit_h_max 21
_diffrn_reflns_limit_h_min -17
_diffrn_reflns_limit_k_max 15
_diffrn_reflns_limit_k_min -17
_diffrn_reflns_limit_l_max 22
_diffrn_reflns_limit_l_min -15
_diffrn_reflns_number 8954
_diffrn_reflns_theta_full 25.00
_diffrn_reflns_theta_max 25.00
_diffrn_reflns_theta_min 2.17
_exptl_absorpt_coefficient_mu 13.133
_exptl_crystal_density_diffrn 2.613
_exptl_crystal_density_method 'not measured'
_exptl_crystal_F_000 4824
_refine_diff_density_max 1.093
_refine_diff_density_min -2.558
_refine_diff_density_rms 0.173
_refine_ls_abs_structure_details 'Flack H D (1983), Acta Cryst. A39, 876-881'
_refine_ls_abs_structure_Flack 0.07(6)
_refine_ls_extinction_method none
_refine_ls_goodness_of_fit_ref 1.074
_refine_ls_hydrogen_treatment mixed
_refine_ls_matrix_type full
_refine_ls_number_parameters 72
_refine_ls_number_reflns 1119
_refine_ls_number_restraints 0
_refine_ls_restrained_S_all 1.074
_refine_ls_R_factor_all 0.0729
_refine_ls_R_factor_gt 0.0417
_refine_ls_shift/su_max 3.754
_refine_ls_shift/su_mean 0.149
_refine_ls_structure_factor_coef Fsqd
_refine_ls_weighting_details 'calc w=1/[\s^2^(Fo^2^)+(0.0444P)^2^+185.2859P] where P=(Fo^2^+2Fc^2^)/3'
_refine_ls_weighting_scheme calc
_refine_ls_wR_factor_gt 0.1143
_refine_ls_wR_factor_ref 0.1321
_reflns_number_gt 795
_reflns_number_total 1119
_reflns_threshold_expression >2sigma(I)
_cod_data_source_file ja102688p_si_002_6.cif
_cod_data_source_block OCF-40-MnGaSnSe-PR
_cod_database_code 4102798

loop_
_symmetry_equiv_pos_as_xyz
'x, y, z'
'y, -x, -z'
'-x, -y, z'
'-y, x, -z'
'x, -y, -z'
'-y, -x, z'
'-x, y, -z'
'y, x, z'
'z, x, y'
'x, -z, -y'
'-z, -x, y'
'-x, z, -y'
'z, -x, -y'
'-x, -z, y'
'-z, x, -y'
'x, z, y'
'y, z, x'
'z, y, x'
'z, -y, -x'
'-z, -y, x'
'-z, y, -x'
'y, -z, -x'
'-y, -z, x'
'-y, z, -x'
'x+1/2, y+1/2, z+1/2'
'y+1/2, -x+1/2, -z+1/2'
'-x+1/2, -y+1/2, z+1/2'
'-y+1/2, x+1/2, -z+1/2'
'x+1/2, -y+1/2, -z+1/2'
'-y+1/2, -x+1/2, z+1/2'
'-x+1/2, y+1/2, -z+1/2'
'y+1/2, x+1/2, z+1/2'
'z+1/2, x+1/2, y+1/2'
'x+1/2, -z+1/2, -y+1/2'
'-z+1/2, -x+1/2, y+1/2'
'-x+1/2, z+1/2, -y+1/2'
'z+1/2, -x+1/2, -y+1/2'
'-x+1/2, -z+1/2, y+1/2'
'-z+1/2, x+1/2, -y+1/2'
'x+1/2, z+1/2, y+1/2'
'y+1/2, z+1/2, x+1/2'
'z+1/2, y+1/2, x+1/2'
'z+1/2, -y+1/2, -x+1/2'
'-z+1/2, -y+1/2, x+1/2'
'-z+1/2, y+1/2, -x+1/2'
'y+1/2, -z+1/2, -x+1/2'
'-y+1/2, -z+1/2, x+1/2'
'-y+1/2, z+1/2, -x+1/2'

loop_
_atom_site_label
_atom_site_type_symbol
_atom_site_fract_x
_atom_site_fract_y
_atom_site_fract_z
_atom_site_U_iso_or_equiv
_atom_site_adp_type
_atom_site_occupancy
_atom_site_symmetry_multiplicity
_atom_site_calc_flag
_atom_site_refinement_flags
Se1 Se 0.20945(14) 0.20945(14) 0.20945(14) 0.0875(17) Uani 1 6 d S
Se2 Se 0.35887(8) 0.20217(11) 0.35887(8) 0.0431(6) Uani 1 2 d S
Se3 Se 0.5000 0.20857(14) 0.5000 0.0347(6) Uani 1 4 d S
Se4 Se 0.50540(11) 0.35045(7) 0.35045(7) 0.0289(5) Uani 1 2 d S
Se5 Se 0.5000 0.5000 0.5000 0.055(2) Uani 1 24 d S
Sn1 Sn 0.28506(8) 0.28506(8) 0.28506(8) 0.0283(6) Uani 0.50 6 d SP
Ga1 Ga 0.28506(8) 0.28506(8) 0.28506(8) 0.0283(6) Uani 0.50 6 d SP
Ga2 Ga 0.42742(7) 0.28476(11) 0.42742(7) 0.0276(5) Uani 1 2 d S
Mn1 Mn 0.57101(12) 0.42899(12) 0.42899(12) 0.0105(8) Uani 1 6 d S
N1 N 0.6208(8) 0.3792(8) 0.1819(13) 0.072(6) Uani 1 2 d S
H1A H 0.5865 0.4135 0.1886 2(5) Uiso 1 2 calc SR
H1B H 0.6353 0.3647 0.2263 2(4) Uiso 1 2 calc SR
C1 C 0.5864(13) 0.3188(13) 0.1484(16) 0.094(7) Uani 1 1 d .
H1C H 0.5416 0.3071 0.1736 2(3) Uiso 1 1 calc R
H1D H 0.6179 0.2767 0.1499 0.8(8) Uiso 1 1 calc R
C3 C 0.629(4) 0.371(4) 0.031(3) 0.33(6) Uani 1 2 d S
H3A H 0.6660 0.3340 0.0212 0.3(3) Uiso 1 2 calc SR
H3B H 0.6115 0.3885 -0.0154 0.2(2) Uiso 1 2 calc SR
C2 C 0.571(2) 0.3394(18) 0.072(2) 0.174(16) Uani 1 1 d .
H2A H 0.5541 0.2964 0.0464 0.14(9) Uiso 1 1 calc R
H2B H 0.5309 0.3739 0.0720 0.08(8) Uiso 1 1 calc R

loop_
_atom_site_aniso_label
_atom_site_aniso_U_11
_atom_site_aniso_U_22
_atom_site_aniso_U_33
_atom_site_aniso_U_23
_atom_site_aniso_U_13
_atom_site_aniso_U_12
Se1 0.0875(17) 0.0875(17) 0.0875(17) -0.0259(15) -0.0259(15) -0.0259(15)
Se2 0.0490(9) 0.0312(12) 0.0490(9) -0.0097(6) -0.0100(11) -0.0097(6)
Se3 0.0380(9) 0.0282(14) 0.0380(9) 0.000 -0.0032(14) 0.000
Se4 0.0294(10) 0.0287(6) 0.0287(6) -0.0010(7) -0.0008(6) -0.0008(6)
Se5 0.055(2) 0.055(2) 0.055(2) 0.000 0.000 0.000
Sn1 0.0283(6) 0.0283(6) 0.0283(6) -0.0080(7) -0.0080(7) -0.0080(7)
Ga1 0.0283(6) 0.0283(6) 0.0283(6) -0.0080(7) -0.0080(7) -0.0080(7)
Ga2 0.0299(7) 0.0230(10) 0.0299(7) -0.0022(6) -0.0023(9) -0.0022(6)
Mn1 0.0105(8) 0.0105(8) 0.0105(8) 0.0032(10) -0.0032(10) -0.0032(10)
N1 0.062(9) 0.062(9) 0.093(17) -0.006(8) 0.006(8) 0.009(11)
C1 0.089(16) 0.090(18) 0.105(19) -0.014(14) 0.004(13) -0.007(13)
C3 0.44(9) 0.44(9) 0.10(5) -0.11(5) 0.11(5) -0.33(10)
C2 0.22(5) 0.12(3) 0.18(4) -0.05(3) -0.05(3) -0.04(3)

loop_
_atom_type_symbol
_atom_type_description
_atom_type_scat_dispersion_real
_atom_type_scat_dispersion_imag
_atom_type_scat_source
Ga Ga 0.2307 1.6083 'International Tables Vol C Tables 4.2.6.8 and 6.1.1.4'
Se Se -0.0929 2.2259 'International Tables Vol C Tables 4.2.6.8 and 6.1.1.4'
Mn Mn 0.3368 0.7283 'International Tables Vol C Tables 4.2.6.8 and 6.1.1.4'
Sn Sn -0.6537 1.4246 'International Tables Vol C Tables 4.2.6.8 and 6.1.1.4'
C C 0.0033 0.0016 'International Tables Vol C Tables 4.2.6.8 and 6.1.1.4'
H H 0.0000 0.0000 'International Tables Vol C Tables 4.2.6.8 and 6.1.1.4'
N N 0.0061 0.0033 'International Tables Vol C Tables 4.2.6.8 and 6.1.1.4'

loop_
_geom_angle_atom_site_label_1
_geom_angle_atom_site_label_2
_geom_angle_atom_site_label_3
_geom_angle
_geom_angle_site_symmetry_1
_geom_angle_site_symmetry_3
Ga2 Se2 Sn1 101.12(10) . .
Ga2 Se3 Ga2 106.83(13) 7_656 .
Ga2 Se4 Ga2 104.30(12) . 9
Ga2 Se4 Mn1 104.87(7) . .
Ga2 Se4 Mn1 104.87(7) 9 .
Mn1 Se5 Mn1 109.471(1) 4_656 .
Mn1 Se5 Mn1 109.471(1) 4_656 2_566
Mn1 Se5 Mn1 109.5 . 2_566
Mn1 Se5 Mn1 109.5 4_656 3_665
Mn1 Se5 Mn1 109.5 . 3_665
Mn1 Se5 Mn1 109.5 2_566 3_665
Se1 Sn1 Se2 106.29(7) . 8
Se1 Sn1 Se2 106.29(7) . 9
Se2 Sn1 Se2 112.46(6) 8 9
Se1 Sn1 Se2 106.29(7) . .
Se2 Sn1 Se2 112.46(6) 8 .
Se2 Sn1 Se2 112.46(6) 9 .
Se2 Ga2 Se4 109.74(7) . 17
Se2 Ga2 Se4 109.74(7) . .
Se4 Ga2 Se4 118.10(10) 17 .
Se2 Ga2 Se3 102.99(10) . .
Se4 Ga2 Se3 107.58(7) 17 .
Se4 Ga2 Se3 107.58(7) . .
Se5 Mn1 Se4 114.17(9) . .
Se5 Mn1 Se4 114.17(9) . 21_656
Se4 Mn1 Se4 104.40(11) . 21_656
Se5 Mn1 Se4 114.17(9) . 6_665
Se4 Mn1 Se4 104.40(11) . 6_665
Se4 Mn1 Se4 104.40(11) 21_656 6_665
C1 N1 C1 121(3) 6_665 .
C1 N1 H1A 107.1 6_665 .
C1 N1 H1A 107.1 . .
C1 N1 H1B 107.1 6_665 .
C1 N1 H1B 107.1 . .
H1A N1 H1B 106.8 . .
N1 C1 C2 107(2) . .
N1 C1 H1C 110.3 . .
C2 C1 H1C 110.2 . .
N1 C1 H1D 110.3 . .
C2 C1 H1D 110.3 . .
H1C C1 H1D 108.5 . .
C2 C3 C2 109(4) 6_665 .
C2 C3 H3A 109.9 6_665 .
C2 C3 H3A 110.0 . .
C2 C3 H3B 109.9 6_665 .
C2 C3 H3B 109.9 . .
H3A C3 H3B 108.3 . .
C3 C2 C1 117(4) . .
C3 C2 H2A 108.0 . .
C1 C2 H2A 108.0 . .
C3 C2 H2B 108.0 . .
C1 C2 H2B 108.1 . .
H2A C2 H2B 107.3 . .

loop_
_geom_bond_atom_site_label_1
_geom_bond_atom_site_label_2
_geom_bond_distance
_geom_bond_site_symmetry_2
Se1 Sn1 2.463(5) .
Se2 Ga2 2.395(3) .
Se2 Sn1 2.506(2) .
Se3 Ga2 2.404(2) 7_656
Se3 Ga2 2.404(2) .
Se4 Ga2 2.4022(17) .
Se4 Ga2 2.4022(17) 9
Se4 Mn1 2.426(3) .
Se5 Mn1 2.313(4) 4_656
Se5 Mn1 2.313(4) .
Se5 Mn1 2.313(4) 2_566
Se5 Mn1 2.313(4) 3_665
Sn1 Se2 2.506(2) 8
Sn1 Se2 2.506(2) 9
Ga2 Se4 2.4022(17) 17
Mn1 Se4 2.426(3) 21_656
Mn1 Se4 2.426(3) 6_665
N1 C1 1.45(2) 6_665
N1 C1 1.45(2) .
N1 H1A 0.9200 .
N1 H1B 0.9200 .
C1 C2 1.52(4) .
C1 H1C 0.9900 .
C1 H1D 0.9900 .
C3 C2 1.47(5) 6_665
C3 C2 1.47(5) .
C3 H3A 0.9900 .
C3 H3B 0.9900 .
C2 H2A 0.9900 .
C2 H2B 0.9900 .

loop_
_geom_torsion_atom_site_label_1
_geom_torsion_atom_site_label_2
_geom_torsion_atom_site_label_3
_geom_torsion_atom_site_label_4
_geom_torsion
_geom_torsion_site_symmetry_1
_geom_torsion_site_symmetry_4
Ga2 Se2 Sn1 Se1 180.0 . .
Ga2 Se2 Sn1 Se2 -64.09(10) . 8
Ga2 Se2 Sn1 Se2 64.09(10) . 9
Sn1 Se2 Ga2 Se4 65.67(7) . 17
Sn1 Se2 Ga2 Se4 -65.67(7) . .
Sn1 Se2 Ga2 Se3 180.0 . .
Ga2 Se4 Ga2 Se2 70.93(10) 9 .
Mn1 Se4 Ga2 Se2 -179.09(10) . .
Ga2 Se4 Ga2 Se4 -55.83(15) 9 17
Mn1 Se4 Ga2 Se4 54.16(15) . 17
Ga2 Se4 Ga2 Se3 -177.72(6) 9 .
Mn1 Se4 Ga2 Se3 -67.73(10) . .
Ga2 Se3 Ga2 Se2 180.0 7_656 .
Ga2 Se3 Ga2 Se4 -64.11(7) 7_656 17
Ga2 Se3 Ga2 Se4 64.11(7) 7_656 .
Mn1 Se5 Mn1 Se4 180.0 4_656 .
Mn1 Se5 Mn1 Se4 60.0 2_566 .
Mn1 Se5 Mn1 Se4 -60.0 3_665 .
Mn1 Se5 Mn1 Se4 60.0 4_656 21_656
Mn1 Se5 Mn1 Se4 -60.0 2_566 21_656
Mn1 Se5 Mn1 Se4 180.0 3_665 21_656
Mn1 Se5 Mn1 Se4 -60.0 4_656 6_665
Mn1 Se5 Mn1 Se4 180.0 2_566 6_665
Mn1 Se5 Mn1 Se4 60.0 3_665 6_665
Ga2 Se4 Mn1 Se5 -54.79(7) . .
Ga2 Se4 Mn1 Se5 54.79(7) 9 .
Ga2 Se4 Mn1 Se4 70.55(14) . 21_656
Ga2 Se4 Mn1 Se4 -179.87(8) 9 21_656
Ga2 Se4 Mn1 Se4 179.87(8) . 6_665
Ga2 Se4 Mn1 Se4 -70.55(14) 9 6_665
C1 N1 C1 C2 -50(4) 6_665 .
C2 C3 C2 C1 -51(9) 6_665 .
N1 C1 C2 C3 49(5) . .
